data_7045774
loop_
_publ_author_name
'Wang, Guo'
'Hu, Wei-Bo'
'Zhao, Xiao-Li'
'Liu, Yahu A.'
'Li, Jiu-Sheng'
'Jiang, Biao'
'Wen, Ke'

_publ_section_title
;
 Engineering a pillar[5]arene-based supramolecular organic framework by a
 co-crystallization method.
;
_journal_issue 15
_journal_name_full 'Dalton transactions (Cambridge, England : 2003)'
_journal_page_first 5144
_journal_page_last 5148
_journal_paper_doi 10.1039/C8DT00566D
_journal_volume 47
_journal_year 2018
_chemical_formula_moiety 'C35 H30 O10, 2(C10 H8 N2)'
_chemical_formula_sum 'C55 H46 N4 O10'
_chemical_formula_weight 922.96
_space_group_crystal_system triclinic
_space_group_IT_number 2
_space_group_name_Hall '-P 1'
_space_group_name_H-M_alt 'P -1'
_symmetry_space_group_name_Hall '-P 1'
_symmetry_space_group_name_H-M 'P -1'
_atom_sites_solution_hydrogens geom
_atom_sites_solution_primary dual
_audit_creation_date 2018-03-02
_audit_creation_method
;
Olex2 1.2
(compiled 2017.08.10 svn.r3458 for OlexSys, GUI svn.r5381)
;
_audit_update_record
;
2018-03-02 deposited with the CCDC.
2018-03-06 downloaded from the CCDC.
;
_cell_angle_alpha 67.7639(17)
_cell_angle_beta 67.4261(19)
_cell_angle_gamma 73.0486(18)
_cell_formula_units_Z 2
_cell_length_a 15.3667(9)
_cell_length_b 15.6328(9)
_cell_length_c 15.7002(9)
_cell_measurement_reflns_used 4485
_cell_measurement_temperature 296(2)
_cell_measurement_theta_max 21.97
_cell_measurement_theta_min 2.34
_cell_volume 3176.1(3)
_computing_cell_refinement 'Bruker SAINT'
_computing_data_collection 'Bruker APEX2'
_computing_data_reduction 'Bruker SAINT'
_computing_molecular_graphics 'Olex2 (Dolomanov et al., 2009)'
_computing_publication_material 'Olex2 (Dolomanov et al., 2009)'
_computing_structure_refinement 'ShelXL (Sheldrick, 2015)'
_computing_structure_solution 'ShelXT (Sheldrick, 2015)'
_diffrn_ambient_temperature 296.15
_diffrn_measured_fraction_theta_full 0.990
_diffrn_measured_fraction_theta_max 0.990
_diffrn_measurement_device_type 'Bruker APEX-II CCD'
_diffrn_measurement_method '\f and \w scans'
_diffrn_radiation_type MoK\a
_diffrn_radiation_wavelength 0.71073
_diffrn_reflns_av_R_equivalents 0.0624
_diffrn_reflns_av_unetI/netI 0.0664
_diffrn_reflns_Laue_measured_fraction_full 0.990
_diffrn_reflns_Laue_measured_fraction_max 0.990
_diffrn_reflns_limit_h_max 18
_diffrn_reflns_limit_h_min -18
_diffrn_reflns_limit_k_max 18
_diffrn_reflns_limit_k_min -18
_diffrn_reflns_limit_l_max 18
_diffrn_reflns_limit_l_min -18
_diffrn_reflns_number 37662
_diffrn_reflns_point_group_measured_fraction_full 0.990
_diffrn_reflns_point_group_measured_fraction_max 0.990
_diffrn_reflns_theta_full 25.123
_diffrn_reflns_theta_max 25.123
_diffrn_reflns_theta_min 1.457
_diffrn_standards_number 0
_exptl_absorpt_coefficient_mu 0.067
_exptl_absorpt_correction_type none
_exptl_crystal_colour colourless
_exptl_crystal_colour_primary colourless
_exptl_crystal_density_diffrn 0.965
_exptl_crystal_description block
_exptl_crystal_F_000 968
_exptl_crystal_size_mid 0.21
_exptl_crystal_size_min 0.2
_refine_diff_density_max 0.783
_refine_diff_density_min -0.296
_refine_diff_density_rms 0.045
_refine_ls_extinction_method none
_refine_ls_goodness_of_fit_ref 1.016
_refine_ls_hydrogen_treatment constr
_refine_ls_matrix_type full
_refine_ls_number_parameters 651
_refine_ls_number_reflns 11232
_refine_ls_number_restraints 13
_refine_ls_restrained_S_all 1.016
_refine_ls_R_factor_all 0.1016
_refine_ls_R_factor_gt 0.0571
_refine_ls_shift/su_max 0.000
_refine_ls_shift/su_mean 0.000
_refine_ls_structure_factor_coef Fsqd
_refine_ls_weighting_details 'w=1/[\s^2^(Fo^2^)+(0.0876P)^2^] where P=(Fo^2^+2Fc^2^)/3'
_refine_ls_weighting_scheme calc
_refine_ls_wR_factor_gt 0.1464
_refine_ls_wR_factor_ref 0.1686
_reflns_Friedel_coverage 0.000
_reflns_number_gt 6593
_reflns_number_total 11232
_reflns_threshold_expression 'I > 2\s(I)'
_cod_data_source_file c8dt00566d2.cif
_cod_data_source_block 3070_0m_sq
_cod_depositor_comments 'Adding full bibliography for 7045774.cif.'
_cod_database_code 7045774
_shelx_shelxl_version_number 2018/1
_shelx_space_group_comment
;
The symmetry employed for this shelxl refinement is uniquely defined
by the following loop, which should always be used as a source of
symmetry information in preference to the above space-group names.
They are only intended as comments.
;
_olex2_refinement_description
;
1. Fixed Uiso
 At 1.2 times of:
  All C(H) groups, All C(H,H) groups
 At 1.5 times of:
  All O(H) groups
2. Restrained distances
 C54-C55
 1.38 with sigma of 0.01
 N4-C55 \\sim N4-C55A
 with sigma of 0.02
 C53-C54 \\sim C53-C54A
 with sigma of 0.02
 C54-C55 \\sim C54A-C55A
 with sigma of 0.02
3. Rigid bond restraints
 O8, C26, O7, C23, C24, C25
 with sigma for 1-2 distances of 0.001 and sigma for 1-3 distances of 0.002
4. Others
 Sof(C54A)=Sof(H54A)=Sof(C55A)=Sof(H55A)=1-FVAR(1)
 Sof(C54)=Sof(H54)=Sof(C55)=Sof(H55)=FVAR(1)
5.a Secondary CH2 refined with riding coordinates:
 C7(H7A,H7B), C14(H14A,H14B), C21(H21A,H21B), C28(H28A,H28B), C35(H35A,H35B)
5.b Aromatic/amide H refined with riding coordinates:
 C3(H3A), C6(H6A), C10(H10A), C13(H13), C17(H17), C20(H20), C24(H24), C27(H27),
  C31(H31), C34(H34), C36(H36), C37(H37), C39(H39), C40(H40), C42(H42),
 C43(H43), C44(H44), C45(H45), C46(H46), C47(H47), C49(H49), C50(H50), C51(H51),
  C52(H52), C54(H54), C54A(H54A), C55(H55), C55A(H55A)
5.c Idealised tetrahedral OH refined as rotating group:
 O1(H1), O2(H2), O3(H3), O4(H4), O5(H5), O6(H6), O7(H7), O8(H8), O9(H9),
 O10(H10)
;
_olex2_submission_special_instructions 'No special instructions were received'

loop_
_space_group_symop_operation_xyz
'x, y, z'
'-x, -y, -z'

loop_
_atom_site_label
_atom_site_type_symbol
_atom_site_fract_x
_atom_site_fract_y
_atom_site_fract_z
_atom_site_U_iso_or_equiv
_atom_site_adp_type
_atom_site_occupancy
_atom_site_site_symmetry_order
_atom_site_calc_flag
_atom_site_refinement_flags_posn
_atom_site_refinement_flags_adp
_atom_site_refinement_flags_occupancy
_atom_site_disorder_assembly
_atom_site_disorder_group
O1 O -0.06466(16) 0.34147(13) -0.33088(14) 0.0524(6) Uani 1 1 d . . . . .
H1 H -0.094342 0.305735 -0.331190 0.079 Uiso 1 1 calc GR . . . .
O2 O 0.11452(13) 0.18057(12) -0.04796(13) 0.0406(5) Uani 1 1 d . . . . .
H2 H 0.091499 0.207524 -0.006404 0.061 Uiso 1 1 calc GR . . . .
O3 O 0.03786(12) 0.27303(12) 0.08137(12) 0.0383(5) Uani 1 1 d . . . . .
H3 H 0.031070 0.251626 0.139518 0.057 Uiso 1 1 calc GR . . . .
O4 O -0.23341(12) 0.59189(11) 0.01938(12) 0.0377(5) Uani 1 1 d . . . . .
H4 H -0.224023 0.619854 -0.038469 0.057 Uiso 1 1 calc GR . . . .
O5 O -0.41031(13) 0.56053(12) 0.10992(14) 0.0446(5) Uani 1 1 d . . . . .
H5 H -0.355021 0.569978 0.083148 0.067 Uiso 1 1 calc GR . . . .
O6 O -0.42670(14) 0.19450(13) 0.34352(15) 0.0505(5) Uani 1 1 d . . . . .
H6 H -0.389004 0.176747 0.374655 0.076 Uiso 1 1 calc GR . . . .
O7 O -0.48389(18) 0.07915(15) 0.28740(16) 0.0650(6) Uani 1 1 d . U . . .
H7 H -0.470109 0.111030 0.310011 0.098 Uiso 1 1 calc GR . . . .
O8 O -0.48377(16) 0.26559(14) -0.08992(14) 0.0578(6) Uani 1 1 d . U . . .
H8 H -0.512830 0.319577 -0.096208 0.087 Uiso 1 1 calc GR . . . .
O9 O -0.25551(13) -0.03137(13) 0.02393(14) 0.0481(5) Uani 1 1 d . . . . .
H9 H -0.207091 -0.069471 0.030373 0.072 Uiso 1 1 calc GR . . . .
O10 O -0.17168(13) 0.23003(13) -0.33811(13) 0.0425(5) Uani 1 1 d . . . . .
H10 H -0.221159 0.262126 -0.349096 0.064 Uiso 1 1 calc GR . . . .
C1 C 0.00517(17) 0.20084(17) -0.22626(18) 0.0315(6) Uani 1 1 d . . . . .
C2 C -0.02137(19) 0.29756(18) -0.25926(18) 0.0349(6) Uani 1 1 d . . . . .
C3 C -0.00271(18) 0.35507(18) -0.22225(17) 0.0337(6) Uani 1 1 d . . . . .
H3A H -0.021212 0.419602 -0.245325 0.040 Uiso 1 1 calc R . . . .
C4 C 0.04303(17) 0.31964(16) -0.15131(17) 0.0289(6) Uani 1 1 d . . . . .
C5 C 0.06782(17) 0.22269(17) -0.11736(18) 0.0309(6) Uani 1 1 d . . . . .
C6 C 0.04955(17) 0.16508(17) -0.15424(18) 0.0324(6) Uani 1 1 d . . . . .
H6A H 0.067264 0.100507 -0.130517 0.039 Uiso 1 1 calc R . . . .
C7 C 0.06205(18) 0.38626(17) -0.11372(17) 0.0296(6) Uani 1 1 d . . . . .
H7A H 0.118859 0.358364 -0.093384 0.036 Uiso 1 1 calc R . . . .
H7B H 0.074559 0.443945 -0.165784 0.036 Uiso 1 1 calc R . . . .
C8 C -0.02047(17) 0.40908(16) -0.02980(17) 0.0279(6) Uani 1 1 d . . . . .
C9 C -0.03131(17) 0.35112(16) 0.06470(18) 0.0288(6) Uani 1 1 d . . . . .
C10 C -0.10907(18) 0.37130(16) 0.14035(18) 0.0295(6) Uani 1 1 d . . . . .
H10A H -0.115583 0.330541 0.202728 0.035 Uiso 1 1 calc R . . . .
C11 C -0.17741(17) 0.45097(16) 0.12507(17) 0.0280(6) Uani 1 1 d . . . . .
C12 C -0.16530(18) 0.51106(16) 0.03121(18) 0.0283(6) Uani 1 1 d . . . . .
C13 C -0.08955(18) 0.49012(16) -0.04434(18) 0.0294(6) Uani 1 1 d . . . . .
H13 H -0.083860 0.530631 -0.106717 0.035 Uiso 1 1 calc R . . . .
C14 C -0.26438(18) 0.46770(17) 0.20883(17) 0.0310(6) Uani 1 1 d . . . . .
H14A H -0.247100 0.441933 0.268043 0.037 Uiso 1 1 calc R . . . .
H14B H -0.286265 0.534631 0.198036 0.037 Uiso 1 1 calc R . . . .
C15 C -0.34429(17) 0.42269(17) 0.21980(17) 0.0290(6) Uani 1 1 d . . . . .
C16 C -0.41061(18) 0.46894(17) 0.16893(17) 0.0316(6) Uani 1 1 d . . . . .
C17 C -0.47994(18) 0.42363(18) 0.17740(18) 0.0351(6) Uani 1 1 d . . . . .
H17 H -0.523418 0.455747 0.143073 0.042 Uiso 1 1 calc R . . . .
C18 C -0.48673(18) 0.33163(17) 0.23559(18) 0.0323(6) Uani 1 1 d . . . . .
C19 C -0.42065(18) 0.28582(17) 0.28578(18) 0.0336(6) Uani 1 1 d . . . . .
C20 C -0.35062(18) 0.33014(17) 0.27751(17) 0.0318(6) Uani 1 1 d . . . . .
H20 H -0.306725 0.297453 0.311229 0.038 Uiso 1 1 calc R . . . .
C21 C -0.56033(18) 0.28216(19) 0.23964(19) 0.0384(7) Uani 1 1 d . . . . .
H21A H -0.582234 0.240426 0.304642 0.046 Uiso 1 1 calc R . . . .
H21B H -0.614998 0.328567 0.226261 0.046 Uiso 1 1 calc R . . . .
C22 C -0.52288(18) 0.22618(18) 0.16904(19) 0.0351(6) Uani 1 1 d . . . . .
C23 C -0.4873(2) 0.13042(19) 0.1948(2) 0.0416(6) Uani 1 1 d . U . . .
C24 C -0.45420(19) 0.08108(18) 0.1283(2) 0.0409(6) Uani 1 1 d . U . . .
H24 H -0.432854 0.016756 0.148079 0.049 Uiso 1 1 calc R . . . .
C25 C -0.45218(17) 0.12591(18) 0.0320(2) 0.0360(6) Uani 1 1 d . U . . .
C26 C -0.48573(18) 0.22241(18) 0.0050(2) 0.0376(6) Uani 1 1 d . U . . .
C27 C -0.52033(18) 0.27113(18) 0.0725(2) 0.0385(7) Uani 1 1 d . . . . .
H27 H -0.542384 0.335338 0.053014 0.046 Uiso 1 1 calc R . . . .
C28 C -0.41110(18) 0.07376(18) -0.0430(2) 0.0390(7) Uani 1 1 d . . . . .
H28A H -0.413070 0.007467 -0.010702 0.047 Uiso 1 1 calc R . . . .
H28B H -0.450195 0.096484 -0.085720 0.047 Uiso 1 1 calc R . . . .
C29 C -0.30884(18) 0.08670(17) -0.10243(19) 0.0332(6) Uani 1 1 d . . . . .
C30 C -0.23392(19) 0.03467(17) -0.0653(2) 0.0347(6) Uani 1 1 d . . . . .
C31 C -0.14121(18) 0.05065(17) -0.11770(19) 0.0323(6) Uani 1 1 d . . . . .
H31 H -0.092158 0.016186 -0.091261 0.039 Uiso 1 1 calc R . . . .
C32 C -0.11933(18) 0.11647(17) -0.20842(18) 0.0303(6) Uani 1 1 d . . . . .
C33 C -0.19365(18) 0.16611(17) -0.24734(18) 0.0318(6) Uani 1 1 d . . . . .
C34 C -0.28746(19) 0.15154(17) -0.19446(19) 0.0342(6) Uani 1 1 d . . . . .
H34 H -0.336498 0.185641 -0.221041 0.041 Uiso 1 1 calc R . . . .
C35 C -0.01779(18) 0.13485(18) -0.26163(19) 0.0344(6) Uani 1 1 d . . . . .
H35A H 0.026398 0.075930 -0.252016 0.041 Uiso 1 1 calc R . . . .
H35B H -0.009500 0.161955 -0.330387 0.041 Uiso 1 1 calc R . . . .
N1 N -0.22401(16) 0.72801(16) -0.14439(17) 0.0440(6) Uani 1 1 d . . . . .
N2 N -0.32132(19) 1.11733(17) -0.53305(19) 0.0547(7) Uani 1 1 d . . . . .
C36 C -0.2570(2) 0.8128(2) -0.1340(2) 0.0466(8) Uani 1 1 d . . . . .
H36 H -0.268987 0.818902 -0.073627 0.056 Uiso 1 1 calc R . . . .
C37 C -0.2747(2) 0.89294(19) -0.20714(19) 0.0439(7) Uani 1 1 d . . . . .
H37 H -0.297740 0.950920 -0.195830 0.053 Uiso 1 1 calc R . . . .
C38 C -0.25772(18) 0.88536(18) -0.2972(2) 0.0361(6) Uani 1 1 d . . . . .
C39 C -0.2226(2) 0.79617(19) -0.3089(2) 0.0412(7) Uani 1 1 d . . . . .
H39 H -0.209454 0.787485 -0.368313 0.049 Uiso 1 1 calc R . . . .
C40 C -0.2077(2) 0.7211(2) -0.2308(2) 0.0458(7) Uani 1 1 d . . . . .
H40 H -0.184801 0.662004 -0.239406 0.055 Uiso 1 1 calc R . . . .
C41 C -0.2768(2) 0.96731(19) -0.37892(19) 0.0385(7) Uani 1 1 d . . . . .
C42 C -0.3509(2) 1.04142(19) -0.3635(2) 0.0482(8) Uani 1 1 d . . . . .
H42 H -0.387190 1.042494 -0.300840 0.058 Uiso 1 1 calc R . . . .
C43 C -0.3702(2) 1.1132(2) -0.4415(2) 0.0556(9) Uani 1 1 d . . . . .
H43 H -0.420462 1.161839 -0.429422 0.067 Uiso 1 1 calc R . . . .
C44 C -0.2478(2) 1.0482(2) -0.5479(2) 0.0570(9) Uani 1 1 d . . . . .
H44 H -0.210698 1.050691 -0.611306 0.068 Uiso 1 1 calc R . . . .
C45 C -0.2240(2) 0.9730(2) -0.4739(2) 0.0477(8) Uani 1 1 d . . . . .
H45 H -0.172286 0.926162 -0.488155 0.057 Uiso 1 1 calc R . . . .
N3 N -0.00757(16) -0.17263(15) -0.27245(15) 0.0372(6) Uani 1 1 d . . . . .
C46 C -0.0446(2) -0.08338(18) -0.28044(19) 0.0420(7) Uani 1 1 d . . . . .
H46 H -0.073125 -0.066030 -0.224018 0.050 Uiso 1 1 calc R . . . .
C47 C -0.0438(2) -0.01479(18) -0.36664(18) 0.0407(7) Uani 1 1 d . . . . .
H47 H -0.071933 0.046665 -0.367118 0.049 Uiso 1 1 calc R . . . .
C48 C -0.00148(17) -0.03620(16) -0.45249(17) 0.0277(6) Uani 1 1 d . . . . .
C49 C 0.0374(2) -0.1300(2) -0.4444(2) 0.0527(9) Uani 1 1 d . . . . .
H49 H 0.066596 -0.149420 -0.499579 0.063 Uiso 1 1 calc R . . . .
C50 C 0.0326(2) -0.1943(2) -0.3544(2) 0.0524(9) Uani 1 1 d . . . . .
H50 H 0.059222 -0.256641 -0.351126 0.063 Uiso 1 1 calc R . . . .
N4 N -0.32194(18) 0.34445(19) -0.39641(19) 0.0597(8) Uani 1 1 d D . . . .
C51 C -0.3279(2) 0.3478(2) -0.4771(2) 0.0585(9) Uani 1 1 d . . . . .
H51 H -0.282260 0.307077 -0.509424 0.070 Uiso 1 1 calc R . . . .
C52 C -0.3960(2) 0.4063(2) -0.5201(2) 0.0551(9) Uani 1 1 d . . . . .
H52 H -0.395665 0.402927 -0.578086 0.066 Uiso 1 1 calc R . . . .
C53 C -0.4623(2) 0.4678(2) -0.4784(2) 0.0535(9) Uani 1 1 d D . . . .
C54 C -0.4383(5) 0.4880(6) -0.4086(5) 0.057(3) Uani 0.608(12) 1 d D . P A 1
H54 H -0.468306 0.542242 -0.390591 0.068 Uiso 0.608(12) 1 calc R . P A 1
C54A C -0.4820(7) 0.4332(8) -0.3751(6) 0.045(3) Uani 0.392(12) 1 d D . P A 2
H54A H -0.541166 0.451935 -0.333991 0.054 Uiso 0.392(12) 1 calc R . P A 2
C55 C -0.3696(6) 0.4249(6) -0.3693(5) 0.064(2) Uani 0.608(12) 1 d D . P A 1
H55 H -0.354766 0.436612 -0.323079 0.076 Uiso 0.608(12) 1 calc R . P A 1
C55A C -0.4117(7) 0.3723(9) -0.3390(6) 0.052(3) Uani 0.392(12) 1 d D . P A 2
H55A H -0.425050 0.348300 -0.272200 0.062 Uiso 0.392(12) 1 calc R . P A 2

loop_
_atom_site_aniso_label
_atom_site_aniso_U_11
_atom_site_aniso_U_22
_atom_site_aniso_U_33
_atom_site_aniso_U_23
_atom_site_aniso_U_13
_atom_site_aniso_U_12
O1 0.0799(16) 0.0387(12) 0.0509(12) 0.0019(10) -0.0472(12) -0.0118(11)
O2 0.0467(12) 0.0327(11) 0.0485(12) -0.0129(9) -0.0310(10) 0.0075(8)
O3 0.0393(11) 0.0339(10) 0.0287(10) -0.0007(8) -0.0141(9) 0.0055(8)
O4 0.0387(11) 0.0257(10) 0.0335(10) 0.0030(8) -0.0116(9) 0.0009(8)
O5 0.0405(11) 0.0280(10) 0.0523(13) 0.0033(9) -0.0215(10) 0.0017(8)
O6 0.0555(14) 0.0350(11) 0.0578(13) 0.0106(10) -0.0341(11) -0.0136(10)
O7 0.0855(17) 0.0461(13) 0.0574(12) 0.0043(10) -0.0344(13) -0.0124(12)
O8 0.0700(16) 0.0411(12) 0.0535(11) -0.0099(9) -0.0288(12) 0.0105(11)
O9 0.0353(11) 0.0317(11) 0.0557(13) 0.0042(10) -0.0153(10) 0.0036(8)
O10 0.0365(11) 0.0484(12) 0.0369(11) -0.0043(9) -0.0181(9) -0.0018(9)
C1 0.0289(14) 0.0315(15) 0.0320(14) -0.0088(12) -0.0103(12) -0.0018(11)
C2 0.0393(16) 0.0352(16) 0.0300(14) -0.0034(12) -0.0177(13) -0.0052(12)
C3 0.0397(16) 0.0270(14) 0.0293(14) -0.0003(11) -0.0136(12) -0.0055(12)
C4 0.0266(14) 0.0266(14) 0.0280(14) -0.0047(11) -0.0069(11) -0.0037(11)
C5 0.0290(14) 0.0302(14) 0.0316(14) -0.0059(12) -0.0149(12) 0.0008(11)
C6 0.0303(15) 0.0252(14) 0.0402(15) -0.0089(12) -0.0139(12) 0.0004(11)
C7 0.0327(15) 0.0264(14) 0.0274(14) -0.0034(11) -0.0107(12) -0.0061(11)
C8 0.0311(14) 0.0228(13) 0.0317(14) -0.0021(11) -0.0148(12) -0.0087(11)
C9 0.0308(14) 0.0229(13) 0.0302(14) -0.0029(11) -0.0135(12) -0.0021(11)
C10 0.0379(15) 0.0227(13) 0.0253(13) 0.0018(11) -0.0143(12) -0.0077(11)
C11 0.0305(14) 0.0277(14) 0.0288(14) -0.0064(11) -0.0117(12) -0.0083(11)
C12 0.0324(15) 0.0164(12) 0.0332(15) -0.0011(11) -0.0152(12) -0.0015(11)
C13 0.0383(15) 0.0213(13) 0.0273(14) 0.0004(11) -0.0158(12) -0.0059(11)
C14 0.0391(16) 0.0240(13) 0.0278(14) -0.0057(11) -0.0135(12) -0.0010(11)
C15 0.0295(14) 0.0269(14) 0.0250(13) -0.0075(11) -0.0066(11) 0.0001(11)
C16 0.0314(15) 0.0219(13) 0.0285(14) -0.0017(11) -0.0083(12) 0.0047(11)
C17 0.0286(15) 0.0330(15) 0.0339(15) -0.0031(12) -0.0124(12) 0.0031(12)
C18 0.0297(14) 0.0309(15) 0.0313(14) -0.0052(12) -0.0105(12) -0.0020(11)
C19 0.0350(15) 0.0277(14) 0.0290(14) -0.0007(11) -0.0104(12) -0.0022(12)
C20 0.0324(15) 0.0315(15) 0.0291(14) -0.0043(12) -0.0144(12) -0.0015(12)
C21 0.0295(15) 0.0397(16) 0.0389(16) -0.0022(13) -0.0122(13) -0.0064(12)
C22 0.0274(14) 0.0344(15) 0.0398(16) -0.0056(13) -0.0121(13) -0.0050(12)
C23 0.0380(16) 0.0338(16) 0.0467(12) 0.0003(10) -0.0156(14) -0.0104(13)
C24 0.0346(16) 0.0235(13) 0.0568(13) -0.0017(9) -0.0180(14) -0.0028(11)
C25 0.0219(13) 0.0291(11) 0.0511(12) -0.0067(11) -0.0113(12) -0.0032(11)
C26 0.0291(14) 0.0304(11) 0.0469(13) -0.0050(11) -0.0152(13) -0.0005(11)
C27 0.0336(16) 0.0261(14) 0.0509(18) -0.0051(13) -0.0202(14) 0.0030(12)
C28 0.0320(16) 0.0269(14) 0.0576(18) -0.0095(13) -0.0191(14) -0.0018(12)
C29 0.0321(15) 0.0225(13) 0.0478(17) -0.0132(12) -0.0150(13) -0.0015(11)
C30 0.0335(16) 0.0239(14) 0.0451(17) -0.0093(13) -0.0159(13) 0.0008(11)
C31 0.0291(15) 0.0254(14) 0.0434(16) -0.0116(12) -0.0193(13) 0.0063(11)
C32 0.0326(15) 0.0274(14) 0.0363(15) -0.0146(12) -0.0155(12) 0.0006(11)
C33 0.0348(16) 0.0267(14) 0.0363(15) -0.0119(12) -0.0160(13) 0.0011(12)
C34 0.0349(16) 0.0297(15) 0.0444(17) -0.0151(13) -0.0219(13) 0.0038(12)
C35 0.0322(15) 0.0343(15) 0.0365(15) -0.0132(12) -0.0136(13) 0.0021(12)
N1 0.0413(14) 0.0355(14) 0.0445(15) 0.0068(12) -0.0198(12) -0.0076(11)
N2 0.0606(18) 0.0442(16) 0.0518(17) 0.0078(13) -0.0313(15) -0.0089(13)
C36 0.0523(19) 0.0442(19) 0.0385(17) -0.0014(14) -0.0198(15) -0.0087(15)
C37 0.0561(19) 0.0312(16) 0.0390(17) -0.0040(13) -0.0210(15) -0.0001(13)
C38 0.0313(15) 0.0292(15) 0.0410(16) 0.0024(12) -0.0149(13) -0.0081(12)
C39 0.0432(17) 0.0389(17) 0.0393(16) -0.0040(13) -0.0187(14) -0.0064(13)
C40 0.0430(18) 0.0334(16) 0.056(2) -0.0026(15) -0.0203(16) -0.0067(13)
C41 0.0407(17) 0.0357(16) 0.0358(16) 0.0053(13) -0.0190(14) -0.0135(13)
C42 0.055(2) 0.0340(16) 0.0449(18) 0.0018(14) -0.0219(16) -0.0023(14)
C43 0.061(2) 0.0377(18) 0.058(2) -0.0021(16) -0.0287(18) 0.0023(15)
C44 0.060(2) 0.059(2) 0.0423(18) 0.0054(16) -0.0231(17) -0.0136(18)
C45 0.0492(19) 0.0460(18) 0.0403(18) 0.0004(14) -0.0211(15) -0.0054(14)
N3 0.0436(14) 0.0323(13) 0.0303(13) -0.0016(10) -0.0165(11) -0.0024(10)
C46 0.061(2) 0.0300(16) 0.0303(15) -0.0077(12) -0.0144(14) -0.0020(14)
C47 0.0597(19) 0.0275(15) 0.0320(15) -0.0079(12) -0.0156(14) -0.0030(13)
C48 0.0272(14) 0.0271(14) 0.0264(13) -0.0049(11) -0.0105(11) -0.0026(11)
C49 0.076(2) 0.0363(17) 0.0292(16) -0.0113(13) -0.0133(16) 0.0122(15)
C50 0.071(2) 0.0311(16) 0.0387(18) -0.0065(14) -0.0201(16) 0.0133(15)
N4 0.0515(17) 0.0682(19) 0.0489(16) -0.0165(14) -0.0267(14) 0.0184(14)
C51 0.051(2) 0.067(2) 0.053(2) -0.0252(17) -0.0226(17) 0.0157(16)
C52 0.052(2) 0.072(2) 0.0445(18) -0.0282(17) -0.0253(16) 0.0137(17)
C53 0.053(2) 0.068(2) 0.0363(17) -0.0234(16) -0.0247(15) 0.0184(16)
C54 0.058(4) 0.061(5) 0.059(4) -0.033(4) -0.034(4) 0.019(4)
C54A 0.036(5) 0.054(6) 0.034(5) -0.010(4) -0.013(4) 0.008(5)
C55 0.062(5) 0.088(6) 0.051(4) -0.027(4) -0.036(4) 0.007(4)
C55A 0.044(6) 0.070(8) 0.028(4) -0.010(5) -0.016(4) 0.010(5)

loop_
_atom_type_symbol
_atom_type_description
_atom_type_scat_dispersion_real
_atom_type_scat_dispersion_imag
_atom_type_scat_source
C C 0.0033 0.0016 'International Tables Vol C Tables 4.2.6.8 and 6.1.1.4'
H H 0.0000 0.0000 'International Tables Vol C Tables 4.2.6.8 and 6.1.1.4'
N N 0.0061 0.0033 'International Tables Vol C Tables 4.2.6.8 and 6.1.1.4'
O O 0.0106 0.0060 'International Tables Vol C Tables 4.2.6.8 and 6.1.1.4'

loop_
_geom_angle_atom_site_label_1
_geom_angle_atom_site_label_2
_geom_angle_atom_site_label_3
_geom_angle
_geom_angle_site_symmetry_3
C2 O1 H1 109.5 .
C5 O2 H2 109.5 .
C9 O3 H3 109.5 .
C12 O4 H4 109.5 .
C16 O5 H5 109.5 .
C19 O6 H6 109.5 .
C23 O7 H7 109.5 .
C26 O8 H8 109.5 .
C30 O9 H9 109.5 .
C33 O10 H10 109.5 .
C2 C1 C6 117.6(2) .
C2 C1 C35 122.1(2) .
C6 C1 C35 120.2(2) .
O1 C2 C1 123.1(2) .
C3 C2 O1 116.5(2) .
C3 C2 C1 120.4(2) .
C2 C3 H3A 118.9 .
C2 C3 C4 122.2(2) .
C4 C3 H3A 118.9 .
C3 C4 C7 119.8(2) .
C5 C4 C3 117.1(2) .
C5 C4 C7 123.0(2) .
O2 C5 C4 121.6(2) .
C6 C5 O2 117.4(2) .
C6 C5 C4 120.9(2) .
C1 C6 H6A 119.1 .
C5 C6 C1 121.8(2) .
C5 C6 H6A 119.1 .
C4 C7 H7A 109.0 .
C4 C7 H7B 109.0 .
H7A C7 H7B 107.8 .
C8 C7 C4 112.7(2) .
C8 C7 H7A 109.0 .
C8 C7 H7B 109.0 .
C9 C8 C7 121.7(2) .
C9 C8 C13 117.2(2) .
C13 C8 C7 121.1(2) .
O3 C9 C8 118.3(2) .
O3 C9 C10 120.7(2) .
C10 C9 C8 121.0(2) .
C9 C10 H10A 119.3 .
C9 C10 C11 121.3(2) .
C11 C10 H10A 119.3 .
C10 C11 C12 118.1(2) .
C10 C11 C14 119.7(2) .
C12 C11 C14 122.2(2) .
O4 C12 C11 116.3(2) .
C13 C12 O4 122.9(2) .
C13 C12 C11 120.8(2) .
C8 C13 H13 119.2 .
C12 C13 C8 121.6(2) .
C12 C13 H13 119.2 .
C11 C14 H14A 109.4 .
C11 C14 H14B 109.4 .
H14A C14 H14B 108.0 .
C15 C14 C11 111.1(2) .
C15 C14 H14A 109.4 .
C15 C14 H14B 109.4 .
C16 C15 C14 122.1(2) .
C20 C15 C14 120.3(2) .
C20 C15 C16 117.5(2) .
O5 C16 C15 121.9(2) .
O5 C16 C17 117.7(2) .
C17 C16 C15 120.4(2) .
C16 C17 H17 118.9 .
C16 C17 C18 122.1(2) .
C18 C17 H17 118.9 .
C17 C18 C21 121.0(2) .
C19 C18 C17 117.4(2) .
C19 C18 C21 121.6(2) .
O6 C19 C18 117.8(2) .
O6 C19 C20 121.1(2) .
C20 C19 C18 121.1(2) .
C15 C20 H20 119.2 .
C19 C20 C15 121.6(2) .
C19 C20 H20 119.2 .
C18 C21 H21A 108.9 .
C18 C21 H21B 108.9 .
H21A C21 H21B 107.7 .
C22 C21 C18 113.5(2) .
C22 C21 H21A 108.9 .
C22 C21 H21B 108.9 .
C23 C22 C21 122.7(2) .
C23 C22 C27 117.3(3) .
C27 C22 C21 119.9(2) .
O7 C23 C22 122.5(3) .
O7 C23 C24 116.3(2) .
C24 C23 C22 121.2(3) .
C23 C24 H24 119.3 .
C23 C24 C25 121.4(2) .
C25 C24 H24 119.3 .
C24 C25 C26 117.8(3) .
C24 C25 C28 122.0(2) .
C26 C25 C28 120.2(2) .
O8 C26 C25 117.2(3) .
O8 C26 C27 122.3(2) .
C27 C26 C25 120.5(2) .
C22 C27 H27 119.1 .
C26 C27 C22 121.7(2) .
C26 C27 H27 119.1 .
C25 C28 H28A 109.3 .
C25 C28 H28B 109.3 .
H28A C28 H28B 107.9 .
C29 C28 C25 111.7(2) .
C29 C28 H28A 109.3 .
C29 C28 H28B 109.3 .
C30 C29 C28 120.4(2) .
C30 C29 C34 118.4(2) .
C34 C29 C28 121.2(2) .
O9 C30 C29 117.8(2) .
O9 C30 C31 122.1(2) .
C31 C30 C29 120.1(2) .
C30 C31 H31 119.0 .
C30 C31 C32 122.0(2) .
C32 C31 H31 119.0 .
C31 C32 C33 118.0(2) .
C31 C32 C35 120.5(2) .
C33 C32 C35 121.5(2) .
O10 C33 C32 118.0(2) .
O10 C33 C34 121.6(2) .
C32 C33 C34 120.4(2) .
C29 C34 C33 121.1(2) .
C29 C34 H34 119.5 .
C33 C34 H34 119.5 .
C1 C35 C32 111.4(2) .
C1 C35 H35A 109.4 .
C1 C35 H35B 109.4 .
C32 C35 H35A 109.4 .
C32 C35 H35B 109.4 .
H35A C35 H35B 108.0 .
C36 N1 C40 116.7(2) .
C43 N2 C44 116.5(3) .
N1 C36 H36 117.9 .
N1 C36 C37 124.2(3) .
C37 C36 H36 117.9 .
C36 C37 H37 120.6 .
C38 C37 C36 118.9(3) .
C38 C37 H37 120.6 .
C37 C38 C39 117.3(2) .
C37 C38 C41 122.4(2) .
C39 C38 C41 120.3(3) .
C38 C39 H39 120.6 .
C40 C39 C38 118.8(3) .
C40 C39 H39 120.6 .
N1 C40 C39 124.1(3) .
N1 C40 H40 118.0 .
C39 C40 H40 118.0 .
C42 C41 C38 121.3(3) .
C45 C41 C38 122.1(3) .
C45 C41 C42 116.5(2) .
C41 C42 H42 120.2 .
C43 C42 C41 119.5(3) .
C43 C42 H42 120.2 .
N2 C43 C42 124.0(3) .
N2 C43 H43 118.0 .
C42 C43 H43 118.0 .
N2 C44 H44 118.4 .
N2 C44 C45 123.3(3) .
C45 C44 H44 118.4 .
C41 C45 C44 120.0(3) .
C41 C45 H45 120.0 .
C44 C45 H45 120.0 .
C46 N3 C50 116.0(2) .
N3 C46 H46 117.9 .
N3 C46 C47 124.1(3) .
C47 C46 H46 117.9 .
C46 C47 H47 119.8 .
C46 C47 C48 120.5(2) .
C48 C47 H47 119.8 .
C47 C48 C48 122.1(3) 2_554
C47 C48 C49 115.6(2) .
C49 C48 C48 122.3(3) 2_554
C48 C49 H49 120.1 .
C50 C49 C48 119.9(3) .
C50 C49 H49 120.1 .
N3 C50 C49 123.9(3) .
N3 C50 H50 118.1 .
C49 C50 H50 118.1 .
C51 N4 C55 113.2(3) .
C51 N4 C55A 109.0(4) .
N4 C51 H51 117.1 .
N4 C51 C52 125.8(3) .
C52 C51 H51 117.1 .
C51 C52 H52 120.0 .
C53 C52 C51 120.0(3) .
C53 C52 H52 120.0 .
C52 C53 C53 122.0(3) 2_464
C52 C53 C54 114.4(3) .
C52 C53 C54A 110.4(4) .
C54 C53 C53 120.8(4) 2_464
C54A C53 C53 120.5(4) 2_464
C53 C54 H54 120.9 .
C55 C54 C53 118.3(5) .
C55 C54 H54 120.9 .
C53 C54A H54A 120.9 .
C55A C54A C53 118.2(6) .
C55A C54A H54A 120.9 .
N4 C55 H55 118.9 .
C54 C55 N4 122.2(5) .
C54 C55 H55 118.9 .
N4 C55A H55A 118.3 .
C54A C55A N4 123.4(7) .
C54A C55A H55A 118.3 .

loop_
_geom_bond_atom_site_label_1
_geom_bond_atom_site_label_2
_geom_bond_distance
_geom_bond_site_symmetry_2
O1 H1 0.8200 .
O1 C2 1.379(3) .
O2 H2 0.8200 .
O2 C5 1.385(3) .
O3 H3 0.8200 .
O3 C9 1.380(3) .
O4 H4 0.8200 .
O4 C12 1.388(3) .
O5 H5 0.8200 .
O5 C16 1.380(3) .
O6 H6 0.8200 .
O6 C19 1.379(3) .
O7 H7 0.8200 .
O7 C23 1.382(3) .
O8 H8 0.8200 .
O8 C26 1.376(3) .
O9 H9 0.8200 .
O9 C30 1.373(3) .
O10 H10 0.8200 .
O10 C33 1.376(3) .
C1 C2 1.389(3) .
C1 C6 1.396(3) .
C1 C35 1.514(3) .
C2 C3 1.379(4) .
C3 H3A 0.9300 .
C3 C4 1.396(3) .
C4 C5 1.391(3) .
C4 C7 1.514(3) .
C5 C6 1.376(3) .
C6 H6A 0.9300 .
C7 H7A 0.9700 .
C7 H7B 0.9700 .
C7 C8 1.510(3) .
C8 C9 1.390(3) .
C8 C13 1.403(3) .
C9 C10 1.383(3) .
C10 H10A 0.9300 .
C10 C11 1.384(3) .
C11 C12 1.390(3) .
C11 C14 1.514(3) .
C12 C13 1.371(3) .
C13 H13 0.9300 .
C14 H14A 0.9700 .
C14 H14B 0.9700 .
C14 C15 1.511(4) .
C15 C16 1.399(3) .
C15 C20 1.395(3) .
C16 C17 1.384(4) .
C17 H17 0.9300 .
C17 C18 1.391(3) .
C18 C19 1.388(3) .
C18 C21 1.516(4) .
C19 C20 1.384(4) .
C20 H20 0.9300 .
C21 H21A 0.9700 .
C21 H21B 0.9700 .
C21 C22 1.509(4) .
C22 C23 1.392(4) .
C22 C27 1.399(4) .
C23 C24 1.385(4) .
C24 H24 0.9300 .
C24 C25 1.397(4) .
C25 C26 1.397(3) .
C25 C28 1.519(4) .
C26 C27 1.389(4) .
C27 H27 0.9300 .
C28 H28A 0.9700 .
C28 H28B 0.9700 .
C28 C29 1.516(4) .
C29 C30 1.392(3) .
C29 C34 1.394(4) .
C30 C31 1.386(4) .
C31 H31 0.9300 .
C31 C32 1.388(3) .
C32 C33 1.393(3) .
C32 C35 1.515(4) .
C33 C34 1.396(4) .
C34 H34 0.9300 .
C35 H35A 0.9700 .
C35 H35B 0.9700 .
N1 C36 1.322(4) .
N1 C40 1.322(4) .
N2 C43 1.328(4) .
N2 C44 1.332(4) .
C36 H36 0.9300 .
C36 C37 1.385(4) .
C37 H37 0.9300 .
C37 C38 1.381(4) .
C38 C39 1.396(4) .
C38 C41 1.483(3) .
C39 H39 0.9300 .
C39 C40 1.379(4) .
C40 H40 0.9300 .
C41 C42 1.389(4) .
C41 C45 1.380(4) .
C42 H42 0.9300 .
C42 C43 1.376(4) .
C43 H43 0.9300 .
C44 H44 0.9300 .
C44 C45 1.381(4) .
C45 H45 0.9300 .
N3 C46 1.321(3) .
N3 C50 1.323(3) .
C46 H46 0.9300 .
C46 C47 1.370(3) .
C47 H47 0.9300 .
C47 C48 1.376(3) .
C48 C48 1.486(4) 2_554
C48 C49 1.390(4) .
C49 H49 0.9300 .
C49 C50 1.378(4) .
C50 H50 0.9300 .
N4 C51 1.286(4) .
N4 C55 1.389(7) .
N4 C55A 1.378(8) .
C51 H51 0.9300 .
C51 C52 1.379(4) .
C52 H52 0.9300 .
C52 C53 1.337(4) .
C53 C53 1.490(5) 2_464
C53 C54 1.441(6) .
C53 C54A 1.439(8) .
C54 H54 0.9300 .
C54 C55 1.378(6) .
C54A H54A 0.9300 .
C54A C55A 1.362(9) .
C55 H55 0.9300 .
C55A H55A 0.9300 .
